data_7704537
loop_
_publ_author_name
'Cabeza, Javier A.'
'Garc\'ia-\'Alvarez, Pablo'
'Laglera-G\'andara, Carlos J'
'P\'erez-Carre\~no, Enrique'

_publ_section_title
;
 Phosphane-functionalized heavier tetrylenes: synthesis of silylene- and
 germylene-decorated phosphanes and their reactions with Group 10 metal
 complexes.
;
_journal_issue 24
_journal_name_full 'Dalton transactions (Cambridge, England : 2003)'
_journal_page_first 8331
_journal_page_last 8339
_journal_paper_doi 10.1039/d0dt01727b
_journal_volume 49
_journal_year 2020
_chemical_formula_moiety 'C28 H46 Cl2 N3 P Pd Si, C4 H8 O'
_chemical_formula_sum 'C32 H54 Cl2 N3 O P Pd Si'
_chemical_formula_weight 733.14
_space_group_crystal_system monoclinic
_space_group_IT_number 14
_space_group_name_Hall '-P 2ybc'
_space_group_name_H-M_alt 'P 1 21/c 1'
_atom_sites_solution_hydrogens geom
_audit_creation_method SHELXL-2014
_audit_update_record
;
2020-05-06 deposited with the CCDC.	2020-06-01 downloaded from the CCDC.
;
_cell_angle_alpha 90
_cell_angle_beta 94.109(2)
_cell_angle_gamma 90
_cell_formula_units_Z 4
_cell_length_a 18.2783(4)
_cell_length_b 10.5426(2)
_cell_length_c 18.3984(4)
_cell_measurement_reflns_used 10159
_cell_measurement_temperature 150(2)
_cell_measurement_theta_max 69.4580
_cell_measurement_theta_min 4.8530
_cell_volume 3536.27(13)
_computing_cell_refinement 'CrysAlisPro 1.171.38.46 (Rigaku Oxford Diffraction, 2015)'
_computing_data_collection 'CrysAlisPro 1.171.38.46 (Rigaku Oxford Diffraction, 2015)'
_computing_data_reduction 'CrysAlisPro 1.171.38.46 (Rigaku Oxford Diffraction, 2015)'
_computing_molecular_graphics 'MERCURY (Cambridge Crystallographic Data Centre: Cambridge, UK, 2018)'
_computing_publication_material 'SHELXL-2013 (Sheldrick, 2013)'
_computing_structure_refinement 'SHELXL-2013 (Sheldrick, 2013)'
_computing_structure_solution 'SIR-97 (Giacovazzo, 1999)'
_diffrn_ambient_temperature 150(2)
_diffrn_measured_fraction_theta_full 0.997
_diffrn_measured_fraction_theta_max 0.983
_diffrn_measurement_device_type 'Nova (Cu) X-ray Source'
_diffrn_radiation_type CuK\a
_diffrn_radiation_wavelength 1.5418
_diffrn_reflns_av_R_equivalents 0.0415
_diffrn_reflns_av_unetI/netI 0.0365
_diffrn_reflns_Laue_measured_fraction_full 0.997
_diffrn_reflns_Laue_measured_fraction_max 0.983
_diffrn_reflns_limit_h_max 20
_diffrn_reflns_limit_h_min -22
_diffrn_reflns_limit_k_max 9
_diffrn_reflns_limit_k_min -12
_diffrn_reflns_limit_l_max 21
_diffrn_reflns_limit_l_min -22
_diffrn_reflns_number 15937
_diffrn_reflns_point_group_measured_fraction_full 0.997
_diffrn_reflns_point_group_measured_fraction_max 0.983
_diffrn_reflns_theta_full 67.680
_diffrn_reflns_theta_max 69.604
_diffrn_reflns_theta_min 4.819
_diffrn_source 'micro-focus sealed X-ray tube'
_exptl_absorpt_coefficient_mu 6.591
_exptl_absorpt_correction_T_max 1.00000
_exptl_absorpt_correction_T_min 0.35808
_exptl_absorpt_correction_type multi-scan
_exptl_absorpt_process_details
;
CrysAlisPro 1.171.38.46 (Rigaku Oxford Diffraction, 2015)
Empirical absorption correction using spherical harmonics,
 implemented in SCALE3 ABSPACK scaling algorithm.
;
_exptl_crystal_colour orange
_exptl_crystal_density_diffrn 1.377
_exptl_crystal_description fragment
_exptl_crystal_F_000 1536
_exptl_crystal_size_max 0.39
_exptl_crystal_size_mid 0.14
_exptl_crystal_size_min 0.10
_refine_diff_density_max 0.787
_refine_diff_density_min -1.014
_refine_diff_density_rms 0.098
_refine_ls_extinction_method none
_refine_ls_goodness_of_fit_ref 1.079
_refine_ls_hydrogen_treatment constr
_refine_ls_matrix_type full
_refine_ls_number_parameters 382
_refine_ls_number_reflns 6536
_refine_ls_number_restraints 0
_refine_ls_restrained_S_all 1.079
_refine_ls_R_factor_all 0.0467
_refine_ls_R_factor_gt 0.0432
_refine_ls_shift/su_max 0.001
_refine_ls_shift/su_mean 0.000
_refine_ls_structure_factor_coef Fsqd
_refine_ls_weighting_details 'w=1/[\s^2^(Fo^2^)+(0.0505P)^2^+9.1132P] where P=(Fo^2^+2Fc^2^)/3'
_refine_ls_weighting_scheme calc
_refine_ls_wR_factor_gt 0.1187
_refine_ls_wR_factor_ref 0.1209
_reflns_Friedel_coverage 0.000
_reflns_number_gt 6069
_reflns_number_total 6536
_reflns_threshold_expression 'I > 2\s(I)'
_cod_data_source_file d0dt01727b2.cif
_cod_data_source_block 2Pd-Si
_cod_depositor_comments 'Adding full bibliography for 7704536--7704539.cif.'
_cod_original_sg_symbol_H-M 'P 21/c'
_cod_database_code 7704537
_shelx_space_group_comment
;
The symmetry employed for this shelxl refinement is uniquely defined
by the following loop, which should always be used as a source of
symmetry information in preference to the above space-group names.
They are only intended as comments.
;
_shelxl_version_number 2014-3

loop_
_space_group_symop_operation_xyz
'x, y, z'
'-x, y+1/2, -z+1/2'
'-x, -y, -z'
'x, -y-1/2, z-1/2'

loop_
_atom_site_label
_atom_site_type_symbol
_atom_site_fract_x
_atom_site_fract_y
_atom_site_fract_z
_atom_site_U_iso_or_equiv
_atom_site_adp_type
_atom_site_occupancy
_atom_site_site_symmetry_order
_atom_site_calc_flag
_atom_site_refinement_flags_posn
_atom_site_refinement_flags_adp
_atom_site_refinement_flags_occupancy
_atom_site_disorder_assembly
_atom_site_disorder_group
C1 C 0.9164(3) -0.1522(5) 0.5826(2) 0.0482(11) Uani 1 1 d . . . . .
H1A H 0.9275 -0.0665 0.5661 0.072 Uiso 1 1 calc R U . . .
H1B H 0.9509 -0.1753 0.6238 0.072 Uiso 1 1 calc R U . . .
H1C H 0.8662 -0.1546 0.5981 0.072 Uiso 1 1 calc R U . . .
C2 C 1.0014(3) -0.2426(6) 0.4971(3) 0.0543(13) Uani 1 1 d . . . . .
H2A H 1.0077 -0.3096 0.4611 0.081 Uiso 1 1 calc R U . . .
H2B H 1.0360 -0.2562 0.5396 0.081 Uiso 1 1 calc R U . . .
H2C H 1.0109 -0.1598 0.4753 0.081 Uiso 1 1 calc R U . . .
C3 C 0.9027(4) -0.3776(5) 0.5447(3) 0.0629(15) Uani 1 1 d . . . . .
H3A H 0.8516 -0.3774 0.5575 0.094 Uiso 1 1 calc R U . . .
H3B H 0.9347 -0.4026 0.5873 0.094 Uiso 1 1 calc R U . . .
H3C H 0.9084 -0.4379 0.5049 0.094 Uiso 1 1 calc R U . . .
C4 C 0.9236(2) -0.2458(4) 0.5205(2) 0.0326(8) Uani 1 1 d . . . . .
C5 C 0.8540(2) -0.2487(4) 0.39399(19) 0.0272(8) Uani 1 1 d . . . . .
C6 C 0.8998(2) -0.3376(4) 0.35431(19) 0.0269(7) Uani 1 1 d . . . . .
C7 C 0.9603(2) -0.2920(4) 0.3208(2) 0.0328(8) Uani 1 1 d . . . . .
H7 H 0.9725 -0.2045 0.3234 0.039 Uiso 1 1 calc R U . . .
C8 C 1.0023(2) -0.3745(5) 0.2837(2) 0.0442(11) Uani 1 1 d . . . . .
H8 H 1.0432 -0.3436 0.2598 0.053 Uiso 1 1 calc R U . . .
C9 C 0.9856(3) -0.5011(5) 0.2811(3) 0.0534(13) Uani 1 1 d . . . . .
H9 H 1.0152 -0.5575 0.2555 0.064 Uiso 1 1 calc R U . . .
C10 C 0.9266(3) -0.5475(5) 0.3149(3) 0.0538(13) Uani 1 1 d . . . . .
H10 H 0.9158 -0.6356 0.3132 0.065 Uiso 1 1 calc R U . . .
C11 C 0.8829(2) -0.4657(4) 0.3514(2) 0.0391(9) Uani 1 1 d . . . . .
H11 H 0.8417 -0.4971 0.3744 0.047 Uiso 1 1 calc R U . . .
C12 C 0.7505(2) -0.2005(4) 0.2957(2) 0.0375(9) Uani 1 1 d . . . . .
C13 C 0.8005(3) -0.1666(6) 0.2359(2) 0.0537(13) Uani 1 1 d . . . . .
H13A H 0.8245 -0.0853 0.2474 0.081 Uiso 1 1 calc R U . . .
H13B H 0.7713 -0.1599 0.1893 0.081 Uiso 1 1 calc R U . . .
H13C H 0.8377 -0.2328 0.2327 0.081 Uiso 1 1 calc R U . . .
C14 C 0.7172(3) -0.3307(6) 0.2818(3) 0.0589(14) Uani 1 1 d . . . . .
H14A H 0.7564 -0.3941 0.2816 0.088 Uiso 1 1 calc R U . . .
H14B H 0.6889 -0.3311 0.2345 0.088 Uiso 1 1 calc R U . . .
H14C H 0.6847 -0.3512 0.3203 0.088 Uiso 1 1 calc R U . . .
C15 C 0.6907(3) -0.1008(6) 0.2975(3) 0.0664(18) Uani 1 1 d . . . . .
H15A H 0.6568 -0.1239 0.3343 0.100 Uiso 1 1 calc R U . . .
H15B H 0.6637 -0.0959 0.2495 0.100 Uiso 1 1 calc R U . . .
H15C H 0.7129 -0.0182 0.3097 0.100 Uiso 1 1 calc R U . . .
C16 C 0.6900(2) -0.3059(4) 0.4826(2) 0.0356(9) Uani 1 1 d . . . . .
H16 H 0.7058 -0.3612 0.4461 0.043 Uiso 1 1 calc R U . . .
C17 C 0.6348(2) -0.3300(4) 0.5259(2) 0.0375(9) Uani 1 1 d . . . . .
H17 H 0.6049 -0.4039 0.5247 0.045 Uiso 1 1 calc R U . . .
C18 C 0.6297(2) -0.2247(4) 0.5732(2) 0.0307(8) Uani 1 1 d . . . . .
H18 H 0.5955 -0.2151 0.6093 0.037 Uiso 1 1 calc R U . . .
C19 C 0.6823(2) -0.1399(3) 0.55770(18) 0.0246(7) Uani 1 1 d . . . . .
C20 C 0.7059(2) -0.0223(3) 0.59756(18) 0.0252(7) Uani 1 1 d . . . . .
H20A H 0.7539 -0.0396 0.6242 0.030 Uiso 1 1 calc R U . . .
H20B H 0.6704 -0.0055 0.6345 0.030 Uiso 1 1 calc R U . . .
C21 C 0.6174(2) 0.1714(4) 0.5182(2) 0.0291(8) Uani 1 1 d . . . . .
C22 C 0.5977(2) 0.1118(4) 0.4432(2) 0.0371(9) Uani 1 1 d . . . . .
H22A H 0.6039 0.0196 0.4464 0.056 Uiso 1 1 calc R U . . .
H22B H 0.6299 0.1461 0.4077 0.056 Uiso 1 1 calc R U . . .
H22C H 0.5465 0.1315 0.4276 0.056 Uiso 1 1 calc R U . . .
C23 C 0.5635(2) 0.1228(4) 0.5720(2) 0.0355(9) Uani 1 1 d . . . . .
H23A H 0.5140 0.1528 0.5570 0.053 Uiso 1 1 calc R U . . .
H23B H 0.5781 0.1547 0.6210 0.053 Uiso 1 1 calc R U . . .
H23C H 0.5641 0.0298 0.5725 0.053 Uiso 1 1 calc R U . . .
C24 C 0.6086(3) 0.3154(4) 0.5125(3) 0.0424(10) Uani 1 1 d . . . . .
H24A H 0.6438 0.3493 0.4798 0.064 Uiso 1 1 calc R U . . .
H24B H 0.6177 0.3534 0.5609 0.064 Uiso 1 1 calc R U . . .
H24C H 0.5586 0.3357 0.4932 0.064 Uiso 1 1 calc R U . . .
C25 C 0.7633(2) 0.2288(4) 0.6169(2) 0.0355(9) Uani 1 1 d . . . . .
C26 C 0.7773(4) 0.3621(5) 0.5893(3) 0.0661(16) Uani 1 1 d . . . . .
H26A H 0.7304 0.4050 0.5777 0.099 Uiso 1 1 calc R U . . .
H26B H 0.8046 0.3572 0.5455 0.099 Uiso 1 1 calc R U . . .
H26C H 0.8060 0.4099 0.6271 0.099 Uiso 1 1 calc R U . . .
C27 C 0.7219(3) 0.2353(5) 0.6859(2) 0.0500(12) Uani 1 1 d . . . . .
H27A H 0.7511 0.2827 0.7235 0.075 Uiso 1 1 calc R U . . .
H27B H 0.7132 0.1492 0.7033 0.075 Uiso 1 1 calc R U . . .
H27C H 0.6748 0.2782 0.6751 0.075 Uiso 1 1 calc R U . . .
C28 C 0.8388(3) 0.1682(6) 0.6354(3) 0.0555(13) Uani 1 1 d . . . . .
H28A H 0.8639 0.1563 0.5906 0.083 Uiso 1 1 calc R U . . .
H28B H 0.8324 0.0858 0.6588 0.083 Uiso 1 1 calc R U . . .
H28C H 0.8681 0.2238 0.6687 0.083 Uiso 1 1 calc R U . . .
C29 C 0.5706(5) -0.5847(7) 0.3131(4) 0.088(2) Uani 1 1 d . . . . .
H29A H 0.6195 -0.5847 0.3399 0.105 Uiso 1 1 calc R U . . .
H29B H 0.5533 -0.6734 0.3079 0.105 Uiso 1 1 calc R U . . .
C30 C 0.5194(6) -0.5102(13) 0.3519(5) 0.146(5) Uani 1 1 d . . . . .
H30A H 0.4813 -0.5659 0.3704 0.176 Uiso 1 1 calc R U . . .
H30B H 0.5455 -0.4670 0.3940 0.176 Uiso 1 1 calc R U . . .
C31 C 0.4866(4) -0.4193(8) 0.3030(4) 0.089(2) Uani 1 1 d . . . . .
H31A H 0.5024 -0.3323 0.3170 0.107 Uiso 1 1 calc R U . . .
H31B H 0.4324 -0.4240 0.3016 0.107 Uiso 1 1 calc R U . . .
C32 C 0.5132(4) -0.4549(9) 0.2323(3) 0.087(2) Uani 1 1 d . . . . .
H32A H 0.4747 -0.5026 0.2032 0.105 Uiso 1 1 calc R U . . .
H32B H 0.5250 -0.3777 0.2047 0.105 Uiso 1 1 calc R U . . .
Cl1 Cl 0.87169(6) 0.07482(12) 0.36069(6) 0.0455(3) Uani 1 1 d . . . . .
Cl2 Cl 0.75991(7) 0.31701(11) 0.40532(7) 0.0529(3) Uani 1 1 d . . . . .
N1 N 0.86911(17) -0.2038(3) 0.46143(16) 0.0292(7) Uani 1 1 d . . . . .
N2 N 0.79002(17) -0.1978(3) 0.36958(16) 0.0285(7) Uani 1 1 d . . . . .
N3 N 0.72033(17) -0.1869(3) 0.50002(17) 0.0280(7) Uani 1 1 d . . . . .
O1 O 0.5743(3) -0.5281(6) 0.2442(2) 0.0947(16) Uani 1 1 d . . . . .
P1 P 0.71518(5) 0.12365(9) 0.54448(5) 0.0236(2) Uani 1 1 d . . . . .
Pd1 Pd 0.78440(2) 0.10415(3) 0.44776(2) 0.02696(11) Uani 1 1 d . . . . .
Si1 Si 0.78734(5) -0.10695(9) 0.45337(5) 0.0251(2) Uani 1 1 d . . . . .

loop_
_atom_site_aniso_label
_atom_site_aniso_U_11
_atom_site_aniso_U_22
_atom_site_aniso_U_33
_atom_site_aniso_U_23
_atom_site_aniso_U_13
_atom_site_aniso_U_12
C1 0.050(3) 0.069(3) 0.025(2) -0.007(2) -0.0033(18) 0.009(2)
C2 0.034(2) 0.089(4) 0.040(2) -0.009(2) 0.0004(18) 0.003(2)
C3 0.087(4) 0.054(3) 0.046(3) 0.018(2) -0.013(3) -0.007(3)
C4 0.033(2) 0.041(2) 0.0236(18) -0.0014(16) 0.0014(14) 0.0005(17)
C5 0.0310(19) 0.0293(19) 0.0223(17) -0.0023(14) 0.0082(14) -0.0047(15)
C6 0.0311(19) 0.0275(19) 0.0228(16) -0.0001(15) 0.0059(14) -0.0033(15)
C7 0.039(2) 0.033(2) 0.0275(18) -0.0015(16) 0.0113(16) -0.0047(17)
C8 0.038(2) 0.067(3) 0.029(2) -0.016(2) 0.0109(17) 0.000(2)
C9 0.050(3) 0.060(3) 0.050(3) -0.031(2) -0.001(2) 0.016(2)
C10 0.068(3) 0.031(2) 0.060(3) -0.018(2) -0.011(3) 0.005(2)
C11 0.046(2) 0.034(2) 0.038(2) -0.0005(18) 0.0058(18) -0.0114(19)
C12 0.039(2) 0.050(3) 0.0228(18) -0.0115(18) -0.0030(15) 0.0034(19)
C13 0.062(3) 0.080(4) 0.0198(19) 0.002(2) 0.0014(19) 0.003(3)
C14 0.069(3) 0.070(4) 0.036(2) -0.017(2) -0.010(2) -0.020(3)
C15 0.060(3) 0.097(5) 0.039(3) -0.024(3) -0.016(2) 0.035(3)
C16 0.045(2) 0.0257(19) 0.038(2) -0.0106(17) 0.0117(17) -0.0063(17)
C17 0.041(2) 0.027(2) 0.045(2) -0.0020(18) 0.0101(18) -0.0117(17)
C18 0.035(2) 0.0262(19) 0.0325(19) 0.0049(16) 0.0108(15) -0.0010(16)
C19 0.0296(18) 0.0228(17) 0.0223(16) 0.0062(14) 0.0070(13) 0.0000(14)
C20 0.0321(19) 0.0241(17) 0.0200(16) 0.0006(14) 0.0057(13) -0.0004(15)
C21 0.0292(19) 0.0265(19) 0.0322(19) 0.0032(15) 0.0055(15) 0.0008(15)
C22 0.037(2) 0.044(2) 0.029(2) -0.0029(17) -0.0013(16) -0.0014(18)
C23 0.031(2) 0.038(2) 0.038(2) 0.0040(18) 0.0107(16) 0.0008(17)
C24 0.049(3) 0.029(2) 0.049(2) 0.0075(19) 0.008(2) 0.0061(19)
C25 0.042(2) 0.033(2) 0.032(2) -0.0083(17) 0.0018(16) -0.0118(18)
C26 0.097(5) 0.041(3) 0.058(3) -0.003(2) -0.012(3) -0.033(3)
C27 0.056(3) 0.057(3) 0.038(2) -0.021(2) 0.008(2) -0.008(2)
C28 0.038(2) 0.069(3) 0.059(3) -0.027(3) -0.005(2) -0.010(2)
C29 0.111(6) 0.071(4) 0.081(5) 0.023(4) 0.003(4) 0.019(4)
C30 0.142(8) 0.230(13) 0.073(5) 0.075(7) 0.047(5) 0.081(9)
C31 0.091(5) 0.101(5) 0.076(5) -0.013(4) 0.016(4) 0.036(4)
C32 0.081(5) 0.135(7) 0.047(3) 0.020(4) 0.010(3) 0.033(5)
Cl1 0.0471(6) 0.0566(6) 0.0359(5) -0.0061(5) 0.0234(4) -0.0172(5)
Cl2 0.0623(7) 0.0373(6) 0.0614(7) 0.0197(5) 0.0205(6) -0.0075(5)
N1 0.0285(16) 0.0372(18) 0.0222(14) -0.0040(13) 0.0039(12) -0.0010(13)
N2 0.0312(16) 0.0333(17) 0.0212(14) -0.0076(13) 0.0035(12) -0.0011(13)
N3 0.0302(16) 0.0257(16) 0.0290(15) -0.0043(13) 0.0081(12) -0.0037(13)
O1 0.091(3) 0.137(5) 0.055(3) -0.016(3) 0.002(2) 0.038(3)
P1 0.0293(5) 0.0220(4) 0.0201(4) -0.0013(3) 0.0049(3) -0.0052(3)
Pd1 0.03014(17) 0.02941(17) 0.02215(15) 0.00112(10) 0.00756(11) -0.00883(10)
Si1 0.0268(5) 0.0290(5) 0.0202(5) -0.0042(4) 0.0065(4) -0.0029(4)

loop_
_atom_type_symbol
_atom_type_description
_atom_type_scat_dispersion_real
_atom_type_scat_dispersion_imag
_atom_type_scat_source
C C 0.0181 0.0091 'International Tables Vol C Tables 4.2.6.8 and 6.1.1.4'
H H 0.0000 0.0000 'International Tables Vol C Tables 4.2.6.8 and 6.1.1.4'
Cl Cl 0.3639 0.7018 'International Tables Vol C Tables 4.2.6.8 and 6.1.1.4'
N N 0.0311 0.0180 'International Tables Vol C Tables 4.2.6.8 and 6.1.1.4'
O O 0.0492 0.0322 'International Tables Vol C Tables 4.2.6.8 and 6.1.1.4'
P P 0.2955 0.4335 'International Tables Vol C Tables 4.2.6.8 and 6.1.1.4'
Pd Pd 0.1215 3.9337 'International Tables Vol C Tables 4.2.6.8 and 6.1.1.4'
Si Si 0.2541 0.3302 'International Tables Vol C Tables 4.2.6.8 and 6.1.1.4'

loop_
_geom_angle_atom_site_label_1
_geom_angle_atom_site_label_2
_geom_angle_atom_site_label_3
_geom_angle
_geom_angle_site_symmetry_1
_geom_angle_site_symmetry_3
_geom_angle_publ_flag
N1 C4 C3 108.5(4) . . ?
N1 C4 C2 112.2(3) . . ?
C3 C4 C2 111.4(4) . . ?
N1 C4 C1 105.5(3) . . ?
C3 C4 C1 109.7(4) . . ?
C2 C4 C1 109.4(4) . . ?
N2 C5 N1 106.7(3) . . ?
N2 C5 C6 126.9(3) . . ?
N1 C5 C6 126.4(3) . . ?
N2 C5 Si1 53.61(18) . . ?
N1 C5 Si1 53.14(19) . . ?
C6 C5 Si1 177.7(3) . . ?
C11 C6 C7 120.1(4) . . ?
C11 C6 C5 120.2(3) . . ?
C7 C6 C5 119.7(3) . . ?
C8 C7 C6 119.5(4) . . ?
C9 C8 C7 120.2(4) . . ?
C8 C9 C10 120.8(4) . . ?
C9 C10 C11 119.9(4) . . ?
C10 C11 C6 119.4(4) . . ?
N2 C12 C14 109.5(4) . . ?
N2 C12 C15 105.6(3) . . ?
C14 C12 C15 110.5(4) . . ?
N2 C12 C13 112.1(3) . . ?
C14 C12 C13 110.2(4) . . ?
C15 C12 C13 108.9(4) . . ?
C17 C16 N3 109.5(3) . . ?
C16 C17 C18 107.3(3) . . ?
C19 C18 C17 108.0(3) . . ?
C18 C19 N3 108.9(3) . . ?
C18 C19 C20 129.0(3) . . ?
N3 C19 C20 121.7(3) . . ?
C19 C20 P1 118.1(2) . . ?
C24 C21 C23 107.8(3) . . ?
C24 C21 C22 109.1(3) . . ?
C23 C21 C22 108.8(3) . . ?
C24 C21 P1 112.1(3) . . ?
C23 C21 P1 112.7(3) . . ?
C22 C21 P1 106.2(3) . . ?
C26 C25 C27 109.9(4) . . ?
C26 C25 C28 106.7(4) . . ?
C27 C25 C28 109.0(4) . . ?
C26 C25 P1 112.7(3) . . ?
C27 C25 P1 112.2(3) . . ?
C28 C25 P1 106.1(3) . . ?
O1 C29 C30 106.8(6) . . ?
C31 C30 C29 108.2(6) . . ?
C30 C31 C32 103.8(6) . . ?
O1 C32 C31 108.7(5) . . ?
C5 N1 C4 130.9(3) . . ?
C5 N1 Si1 90.5(2) . . ?
C4 N1 Si1 137.2(2) . . ?
C5 N2 C12 130.8(3) . . ?
C5 N2 Si1 90.1(2) . . ?
C12 N2 Si1 137.8(3) . . ?
C16 N3 C19 106.3(3) . . ?
C16 N3 Si1 126.6(3) . . ?
C19 N3 Si1 126.9(2) . . ?
C32 O1 C29 107.0(5) . . ?
C20 P1 C21 103.79(17) . . ?
C20 P1 C25 99.88(17) . . ?
C21 P1 C25 113.99(18) . . ?
C20 P1 Pd1 114.80(12) . . ?
C21 P1 Pd1 113.27(12) . . ?
C25 P1 Pd1 110.31(13) . . ?
Si1 Pd1 P1 93.86(3) . . ?
Si1 Pd1 Cl1 83.42(4) . . ?
P1 Pd1 Cl1 170.93(4) . . ?
Si1 Pd1 Cl2 161.67(4) . . ?
P1 Pd1 Cl2 93.95(4) . . ?
Cl1 Pd1 Cl2 91.20(4) . . ?
N3 Si1 N1 106.84(15) . . ?
N3 Si1 N2 102.90(15) . . ?
N1 Si1 N2 72.53(14) . . ?
N3 Si1 Pd1 119.05(11) . . ?
N1 Si1 Pd1 125.80(11) . . ?
N2 Si1 Pd1 119.24(11) . . ?
N3 Si1 C5 109.72(14) . . ?
N1 Si1 C5 36.33(13) . . ?
N2 Si1 C5 36.24(14) . . ?
Pd1 Si1 C5 130.57(10) . . ?

loop_
_geom_bond_atom_site_label_1
_geom_bond_atom_site_label_2
_geom_bond_distance
_geom_bond_site_symmetry_2
_geom_bond_publ_flag
C1 C4 1.522(6) . ?
C2 C4 1.517(6) . ?
C3 C4 1.516(7) . ?
C4 N1 1.488(5) . ?
C5 N2 1.335(5) . ?
C5 N1 1.338(5) . ?
C5 C6 1.483(5) . ?
C5 Si1 2.259(4) . ?
C6 C11 1.386(6) . ?
C6 C7 1.390(5) . ?
C7 C8 1.373(6) . ?
C8 C9 1.369(7) . ?
C9 C10 1.373(8) . ?
C10 C11 1.381(7) . ?
C12 N2 1.494(5) . ?
C12 C14 1.517(7) . ?
C12 C15 1.518(7) . ?
C12 C13 1.521(6) . ?
C16 C17 1.354(6) . ?
C16 N3 1.399(5) . ?
C17 C18 1.418(6) . ?
C18 C19 1.358(5) . ?
C19 N3 1.400(5) . ?
C19 C20 1.489(5) . ?
C20 P1 1.837(4) . ?
C21 C24 1.529(5) . ?
C21 C23 1.534(5) . ?
C21 C22 1.536(5) . ?
C21 P1 1.885(4) . ?
C25 C26 1.522(6) . ?
C25 C27 1.525(6) . ?
C25 C28 1.536(7) . ?
C25 P1 1.899(4) . ?
C29 O1 1.408(8) . ?
C29 C30 1.448(12) . ?
C30 C31 1.418(11) . ?
C31 C32 1.470(9) . ?
C32 O1 1.363(8) . ?
Cl1 Pd1 2.3608(10) . ?
Cl2 Pd1 2.4075(11) . ?
N1 Si1 1.807(3) . ?
N2 Si1 1.818(3) . ?
N3 Si1 1.760(3) . ?
P1 Pd1 2.2654(9) . ?
Pd1 Si1 2.2284(10) . ?
